data_4114801
loop_
_publ_author_name
'Kevin S. Cook'
'Warren E. Piers'
'Robert McDonald'

_publ_section_title
;
 Synthesis and Chemistry of Zwitterionic Tantala-3-boratacyclopentenes:
 Olefin-like Reactivity of a Borataalkene Ligand
;
_journal_name_full 'Journal of the American Chemical Society'
_journal_page_first 5411
_journal_page_last 5418
_journal_paper_doi 10.1021/ja025547n
_journal_volume 124
_journal_year 2002
_chemical_formula_sum 'C29 H22 B F10 Ta'
_chemical_formula_weight 752.23
_chemical_name_systematic
; 
 ? 
;
_space_group_IT_number 19
_symmetry_cell_setting orthorhombic
_symmetry_space_group_name_Hall 'P 2ac 2ab'
_symmetry_space_group_name_H-M 'P 21 21 21'
_atom_sites_solution_hydrogens geom
_atom_sites_solution_primary direct
_atom_sites_solution_secondary difmap
_audit_creation_method SHELXL-97
_cell_angle_alpha 90.00
_cell_angle_beta 90.00
_cell_angle_gamma 90.00
_cell_formula_units_Z 4
_cell_length_a 9.6947(6)
_cell_length_b 12.0858(8)
_cell_length_c 21.2732(14)
_cell_measurement_reflns_used 5529
_cell_measurement_temperature 193(2)
_cell_volume 2492.5(3)
_computing_cell_refinement 'Bruker SMART'
_computing_data_collection 'Bruker SMART'
_computing_data_reduction 'Bruker SHELXTL'
_computing_molecular_graphics 'Bruker SHELXTL'
_computing_publication_material 'Bruker SHELXTL'
_computing_structure_refinement 'SHELXL-97 (Sheldrick, 1997)'
_computing_structure_solution 'SHELXS-97 (Sheldrick, 1990)'
_diffrn_ambient_temperature 193(2)
_diffrn_measured_fraction_theta_full 0.999
_diffrn_measured_fraction_theta_max 0.999
_diffrn_measurement_device_type 'CCD area detector'
_diffrn_measurement_method 'phi and omega scans'
_diffrn_radiation_monochromator graphite
_diffrn_radiation_source 'fine-focus rotating anode'
_diffrn_radiation_type MoK\a
_diffrn_radiation_wavelength 0.71073
_diffrn_reflns_av_R_equivalents 0.0607
_diffrn_reflns_av_sigmaI/netI 0.0966
_diffrn_reflns_limit_h_max 4
_diffrn_reflns_limit_h_min -12
_diffrn_reflns_limit_k_max 15
_diffrn_reflns_limit_k_min -15
_diffrn_reflns_limit_l_max 26
_diffrn_reflns_limit_l_min -26
_diffrn_reflns_number 12482
_diffrn_reflns_theta_full 26.40
_diffrn_reflns_theta_max 26.40
_diffrn_reflns_theta_min 1.91
_exptl_absorpt_coefficient_mu 4.504
_exptl_absorpt_correction_T_max 0.9010
_exptl_absorpt_correction_T_min 0.6644
_exptl_absorpt_correction_type SADABS
_exptl_crystal_colour orange
_exptl_crystal_density_diffrn 2.005
_exptl_crystal_description plate
_exptl_crystal_F_000 1456
_exptl_crystal_size_max 0.24
_exptl_crystal_size_mid 0.08
_exptl_crystal_size_min 0.03
_refine_diff_density_max 1.516
_refine_diff_density_min -0.917
_refine_diff_density_rms 0.126
_refine_ls_abs_structure_details 'Flack H D (1983), Acta Cryst. A39, 876-881'
_refine_ls_abs_structure_Flack -0.020(9)
_refine_ls_extinction_method none
_refine_ls_goodness_of_fit_ref 0.863
_refine_ls_hydrogen_treatment mixed
_refine_ls_matrix_type full
_refine_ls_number_parameters 374
_refine_ls_number_reflns 5098
_refine_ls_number_restraints 0
_refine_ls_restrained_S_all 0.863
_refine_ls_R_factor_all 0.0533
_refine_ls_R_factor_gt 0.0367
_refine_ls_shift/su_max 0.224
_refine_ls_shift/su_mean 0.006
_refine_ls_structure_factor_coef Fsqd
_refine_ls_weighting_details 'calc w=1/[\s^2^(Fo^2^)+(0.0038P)^2^+0.0000P] where P=(Fo^2^+2Fc^2^)/3'
_refine_ls_weighting_scheme calc
_refine_ls_wR_factor_gt 0.0531
_refine_ls_wR_factor_ref 0.0564
_reflns_number_gt 4022
_reflns_number_total 5098
_reflns_threshold_expression >2sigma(I)
_cod_data_source_file ja025547n_s2_1.cif
_cod_data_source_block 2b
_cod_database_code 4114801

loop_
_symmetry_equiv_pos_as_xyz
'x, y, z'
'-x+1/2, -y, z+1/2'
'-x, y+1/2, -z+1/2'
'x+1/2, -y+1/2, -z'

loop_
_atom_site_label
_atom_site_type_symbol
_atom_site_fract_x
_atom_site_fract_y
_atom_site_fract_z
_atom_site_U_iso_or_equiv
_atom_site_adp_type
_atom_site_occupancy
_atom_site_symmetry_multiplicity
_atom_site_calc_flag
_atom_site_refinement_flags
Ta Ta -0.11860(3) -0.04922(2) -0.142463(14) 0.02147(7) Uani 1 1 d .
F32 F -0.0811(4) -0.1346(3) 0.03939(19) 0.0355(12) Uani 1 1 d .
F33 F -0.0497(4) -0.1612(4) 0.1613(2) 0.0433(13) Uani 1 1 d .
F34 F 0.1544(4) -0.0500(4) 0.22431(18) 0.0449(11) Uani 1 1 d .
F35 F 0.3247(4) 0.0877(3) 0.1584(2) 0.0478(14) Uani 1 1 d .
F36 F 0.2840(4) 0.1277(4) 0.0388(2) 0.0381(12) Uani 1 1 d .
F42 F 0.2728(3) 0.1159(3) -0.1445(3) 0.0371(11) Uani 1 1 d .
F43 F 0.3390(4) 0.3236(3) -0.16610(19) 0.0422(12) Uani 1 1 d .
F44 F 0.2241(4) 0.4905(4) -0.0974(2) 0.0427(14) Uani 1 1 d .
F45 F 0.0531(3) 0.4403(4) -0.0002(2) 0.0381(11) Uani 1 1 d .
F46 F -0.0146(4) 0.2315(3) 0.0241(2) 0.0276(10) Uani 1 1 d .
C1 C -0.1169(6) 0.0398(5) -0.0568(3) 0.0212(14) Uani 1 1 d .
H1A H -0.1502 0.1167 -0.0619 0.025 Uiso 1 1 calc R
H1B H -0.1699 0.0021 -0.0233 0.025 Uiso 1 1 calc R
C2 C 0.1695(7) -0.1746(6) -0.1887(3) 0.037(2) Uani 1 1 d .
H2A H 0.2502 -0.1340 -0.2042 0.044 Uiso 1 1 calc R
H2B H 0.1097 -0.1940 -0.2242 0.044 Uiso 1 1 calc R
H2C H 0.1999 -0.2424 -0.1675 0.044 Uiso 1 1 calc R
C3 C 0.0902(6) -0.1026(5) -0.1427(4) 0.0237(16) Uani 1 1 d .
C4 C 0.1409(6) -0.0608(6) -0.0893(3) 0.0206(15) Uani 1 1 d .
C5 C 0.2843(6) -0.0885(6) -0.0668(4) 0.040(2) Uani 1 1 d .
H5A H 0.2786 -0.1347 -0.0291 0.048 Uiso 1 1 calc R
H5B H 0.3339 -0.0200 -0.0570 0.048 Uiso 1 1 calc R
H5C H 0.3337 -0.1288 -0.0999 0.048 Uiso 1 1 calc R
C10 C -0.1385(10) -0.2452(6) -0.1023(4) 0.040(2) Uani 1 1 d .
C11 C -0.2403(7) -0.1804(6) -0.0748(4) 0.0270(19) Uani 1 1 d .
H11A H -0.2555 -0.1714 -0.0285 0.032 Uiso 1 1 calc R
C12 C -0.3291(8) -0.1423(7) -0.1221(4) 0.041(2) Uani 1 1 d .
H12A H -0.4196 -0.1050 -0.1145 0.050 Uiso 1 1 calc R
C13 C -0.2863(11) -0.1834(9) -0.1790(5) 0.066(3) Uani 1 1 d .
H13A H -0.3384 -0.1816 -0.2195 0.079 Uiso 1 1 calc R
C14 C -0.1601(11) -0.2435(8) -0.1661(5) 0.065(3) Uani 1 1 d .
H14A H -0.1075 -0.2882 -0.1975 0.077 Uiso 1 1 calc R
C15 C -0.0238(9) -0.3092(7) -0.0706(5) 0.069(3) Uani 1 1 d .
H15A H -0.0614 -0.3770 -0.0521 0.083 Uiso 1 1 calc R
H15B H 0.0175 -0.2635 -0.0375 0.083 Uiso 1 1 calc R
H15C H 0.0468 -0.3283 -0.1017 0.083 Uiso 1 1 calc R
C20 C -0.2310(7) 0.1132(7) -0.1892(4) 0.027(2) Uani 1 1 d .
C21 C -0.2345(8) 0.0290(7) -0.2348(4) 0.038(2) Uani 1 1 d .
H21A H -0.3199 -0.0013 -0.2548 0.046 Uiso 1 1 calc R
C22 C -0.0998(8) 0.0001(6) -0.2510(4) 0.037(2) Uani 1 1 d .
H22A H -0.0729 -0.0510 -0.2859 0.045 Uiso 1 1 calc R
C23 C -0.0113(8) 0.0704(7) -0.2189(4) 0.035(2) Uani 1 1 d .
H23A H 0.0901 0.0772 -0.2263 0.042 Uiso 1 1 calc R
C24 C -0.0895(7) 0.1397(7) -0.1813(4) 0.033(2) Uani 1 1 d .
H24A H -0.0531 0.2033 -0.1562 0.040 Uiso 1 1 calc R
C25 C -0.3536(7) 0.1706(6) -0.1614(4) 0.046(2) Uani 1 1 d .
H25A H -0.3334 0.1910 -0.1177 0.055 Uiso 1 1 calc R
H25B H -0.4334 0.1208 -0.1624 0.055 Uiso 1 1 calc R
H25C H -0.3741 0.2374 -0.1857 0.055 Uiso 1 1 calc R
C31 C 0.0906(6) 0.0035(5) 0.0309(3) 0.0188(16) Uani 1 1 d .
C32 C 0.0152(7) -0.0717(6) 0.0663(3) 0.0238(18) Uani 1 1 d .
C33 C 0.0330(7) -0.0889(6) 0.1303(4) 0.0281(19) Uani 1 1 d .
C34 C 0.1364(7) -0.0333(6) 0.1624(3) 0.0268(17) Uani 1 1 d .
C35 C 0.2193(6) 0.0349(6) 0.1290(3) 0.0273(18) Uani 1 1 d .
C36 C 0.1953(6) 0.0550(7) 0.0663(3) 0.0246(16) Uani 1 1 d .
C41 C 0.1197(7) 0.1592(5) -0.0601(3) 0.0184(14) Uani 1 1 d .
C42 C 0.2121(6) 0.1921(6) -0.1065(4) 0.0240(18) Uani 1 1 d .
C43 C 0.2473(6) 0.2993(6) -0.1197(4) 0.0272(19) Uani 1 1 d .
C44 C 0.1903(7) 0.3833(6) -0.0850(4) 0.030(2) Uani 1 1 d .
C45 C 0.1026(7) 0.3595(6) -0.0362(3) 0.0260(18) Uani 1 1 d .
C46 C 0.0696(6) 0.2497(6) -0.0256(4) 0.0238(18) Uani 1 1 d .
B B 0.0597(7) 0.0331(7) -0.0446(4) 0.0219(19) Uani 1 1 d .

loop_
_atom_site_aniso_label
_atom_site_aniso_U_11
_atom_site_aniso_U_22
_atom_site_aniso_U_33
_atom_site_aniso_U_23
_atom_site_aniso_U_13
_atom_site_aniso_U_12
Ta 0.02146(10) 0.02286(13) 0.02009(13) -0.00044(18) 0.00006(16) -0.00272(16)
F32 0.038(3) 0.030(2) 0.039(3) 0.004(2) -0.011(2) -0.013(2)
F33 0.043(2) 0.043(3) 0.043(4) 0.019(2) 0.005(2) -0.006(2)
F34 0.065(3) 0.051(3) 0.020(2) 0.012(3) -0.004(2) -0.001(3)
F35 0.049(2) 0.045(3) 0.049(4) 0.002(2) -0.025(2) -0.013(2)
F36 0.026(2) 0.047(3) 0.041(3) 0.009(2) -0.009(2) -0.014(2)
F42 0.034(2) 0.041(3) 0.037(3) -0.013(3) 0.011(3) -0.0084(19)
F43 0.041(3) 0.049(3) 0.037(3) 0.009(2) 0.007(2) -0.017(2)
F44 0.039(2) 0.023(3) 0.066(4) 0.010(2) -0.005(2) -0.010(2)
F45 0.040(2) 0.022(2) 0.053(3) -0.013(3) -0.001(2) 0.004(2)
F46 0.030(2) 0.027(3) 0.026(3) -0.006(2) 0.005(2) -0.0013(19)
C1 0.016(2) 0.015(3) 0.032(4) 0.003(3) 0.000(4) 0.001(4)
C2 0.041(4) 0.033(5) 0.036(5) -0.009(4) 0.000(4) 0.009(4)
C3 0.026(4) 0.014(3) 0.031(4) 0.000(4) 0.010(4) 0.004(3)
C4 0.018(3) 0.021(4) 0.023(4) -0.004(4) 0.004(3) -0.002(4)
C5 0.022(3) 0.043(6) 0.055(6) -0.015(5) 0.003(4) 0.009(4)
C10 0.044(5) 0.020(4) 0.057(7) 0.009(4) 0.013(6) -0.006(5)
C11 0.036(4) 0.027(5) 0.018(5) 0.000(4) -0.002(4) -0.019(4)
C12 0.029(4) 0.045(6) 0.050(7) 0.016(5) 0.001(4) -0.015(4)
C13 0.093(8) 0.075(8) 0.029(7) 0.012(6) -0.019(6) -0.068(7)
C14 0.081(8) 0.037(6) 0.076(9) -0.015(5) 0.039(7) -0.030(6)
C15 0.058(6) 0.046(6) 0.103(10) 0.021(6) 0.035(6) 0.008(5)
C20 0.030(4) 0.031(5) 0.019(5) 0.005(4) 0.001(4) 0.007(4)
C21 0.044(4) 0.038(6) 0.033(5) -0.008(5) -0.021(4) 0.000(4)
C22 0.050(5) 0.050(5) 0.013(4) 0.004(3) 0.001(5) 0.015(5)
C23 0.034(4) 0.043(6) 0.028(5) 0.028(5) 0.007(4) 0.001(4)
C24 0.039(5) 0.031(5) 0.031(5) 0.014(4) 0.000(4) -0.001(4)
C25 0.038(5) 0.043(5) 0.057(7) 0.008(4) -0.001(4) 0.012(4)
C31 0.019(4) 0.018(4) 0.020(4) -0.005(3) -0.001(3) -0.002(3)
C32 0.030(3) 0.020(5) 0.022(4) -0.001(4) -0.004(3) 0.007(3)
C33 0.031(4) 0.026(4) 0.028(5) 0.008(4) 0.004(4) 0.000(3)
C34 0.036(4) 0.023(4) 0.021(4) 0.007(3) 0.000(4) 0.010(4)
C35 0.033(3) 0.019(4) 0.030(5) -0.006(4) -0.011(3) -0.001(3)
C36 0.027(3) 0.018(4) 0.029(4) 0.002(4) 0.001(3) -0.002(4)
C41 0.019(3) 0.021(4) 0.015(4) 0.004(3) -0.001(4) -0.001(4)
C42 0.010(3) 0.028(5) 0.034(5) -0.003(4) -0.003(3) 0.000(3)
C43 0.024(4) 0.033(5) 0.025(5) 0.008(4) -0.001(3) -0.012(4)
C44 0.024(4) 0.028(5) 0.038(6) 0.013(4) -0.017(4) -0.011(4)
C45 0.020(4) 0.023(4) 0.035(5) -0.002(4) -0.005(4) -0.003(4)
C46 0.016(3) 0.031(5) 0.025(5) 0.001(4) -0.005(3) -0.005(3)
B 0.021(3) 0.025(5) 0.019(5) 0.002(4) -0.002(4) -0.006(4)

loop_
_atom_type_symbol
_atom_type_description
_atom_type_scat_dispersion_real
_atom_type_scat_dispersion_imag
_atom_type_scat_source
C C 0.0033 0.0016 'International Tables Vol C Tables 4.2.6.8 and 6.1.1.4'
H H 0.0000 0.0000 'International Tables Vol C Tables 4.2.6.8 and 6.1.1.4'
B B 0.0013 0.0007 'International Tables Vol C Tables 4.2.6.8 and 6.1.1.4'
F F 0.0171 0.0103 'International Tables Vol C Tables 4.2.6.8 and 6.1.1.4'
Ta Ta -0.7052 6.5227 'International Tables Vol C Tables 4.2.6.8 and 6.1.1.4'

loop_
_geom_angle_atom_site_label_1
_geom_angle_atom_site_label_2
_geom_angle_atom_site_label_3
_geom_angle
C1 Ta C3 98.6(3)
C1 Ta C12 95.2(3)
C3 Ta C12 132.6(3)
C1 Ta C22 134.7(3)
C3 Ta C22 90.1(3)
C12 Ta C22 111.1(3)
C1 Ta C23 105.8(3)
C3 Ta C23 76.7(3)
C12 Ta C23 141.2(3)
C22 Ta C23 33.6(2)
C1 Ta C13 128.4(3)
C3 Ta C13 115.8(3)
C12 Ta C13 33.2(3)
C22 Ta C13 84.7(3)
C23 Ta C13 118.3(3)
C1 Ta C14 132.0(3)
C3 Ta C14 82.2(3)
C12 Ta C14 55.8(3)
C22 Ta C14 93.1(3)
C23 Ta C14 120.7(3)
C13 Ta C14 34.7(3)
C1 Ta C24 79.3(3)
C3 Ta C24 100.0(2)
C12 Ta C24 127.2(3)
C22 Ta C24 55.4(3)
C23 Ta C24 33.1(2)
C13 Ta C24 126.4(3)
C14 Ta C24 148.2(3)
C1 Ta C11 80.0(3)
C3 Ta C11 105.3(3)
C12 Ta C11 33.8(2)
C22 Ta C11 140.1(3)
C23 Ta C11 173.6(3)
C13 Ta C11 55.3(3)
C14 Ta C11 54.3(3)
C24 Ta C11 149.3(3)
C1 Ta C21 119.8(3)
C3 Ta C21 123.5(3)
C12 Ta C21 86.3(3)
C22 Ta C21 33.4(2)
C23 Ta C21 55.0(2)
C13 Ta C21 72.2(3)
C14 Ta C21 97.5(4)
C24 Ta C21 54.7(3)
C11 Ta C21 120.0(2)
C1 Ta C20 86.9(3)
C3 Ta C20 131.6(2)
C12 Ta C20 94.1(3)
C22 Ta C20 56.2(3)
C23 Ta C20 55.9(2)
C13 Ta C20 96.2(3)
C14 Ta C20 127.9(4)
C24 Ta C20 33.6(2)
C11 Ta C20 122.9(2)
C21 Ta C20 33.3(2)
C1 Ta C10 100.7(3)
C3 Ta C10 77.8(3)
C12 Ta C10 55.0(3)
C22 Ta C10 124.5(3)
C23 Ta C10 145.4(3)
C13 Ta C10 55.2(3)
C14 Ta C10 32.1(3)
C24 Ta C10 177.8(3)
C11 Ta C10 32.4(2)
C21 Ta C10 126.7(3)
C20 Ta C10 148.5(3)
B C1 Ta 96.5(4)
C4 C3 C2 125.3(6)
C4 C3 Ta 103.5(5)
C2 C3 Ta 131.1(5)
C3 C4 C5 121.6(6)
C3 C4 B 124.4(6)
C5 C4 B 113.8(6)
C14 C10 C11 107.4(9)
C14 C10 C15 124.1(10)
C11 C10 C15 128.5(9)
C14 C10 Ta 70.3(5)
C11 C10 Ta 70.6(4)
C15 C10 Ta 125.0(6)
C10 C11 C12 108.6(8)
C10 C11 Ta 77.0(4)
C12 C11 Ta 70.2(4)
C13 C12 C11 109.2(8)
C13 C12 Ta 75.5(5)
C11 C12 Ta 76.0(4)
C12 C13 C14 105.6(9)
C12 C13 Ta 71.2(5)
C14 C13 Ta 73.0(5)
C10 C14 C13 108.9(9)
C10 C14 Ta 77.6(6)
C13 C14 Ta 72.3(5)
C21 C20 C24 105.6(7)
C21 C20 C25 126.0(7)
C24 C20 C25 128.0(7)
C21 C20 Ta 73.3(5)
C24 C20 Ta 72.7(4)
C25 C20 Ta 124.2(5)
C22 C21 C20 109.2(7)
C22 C21 Ta 70.9(4)
C20 C21 Ta 73.5(5)
C23 C22 C21 107.7(7)
C23 C22 Ta 74.0(4)
C21 C22 Ta 75.7(5)
C24 C23 C22 108.4(7)
C24 C23 Ta 74.8(4)
C22 C23 Ta 72.4(4)
C23 C24 C20 108.9(8)
C23 C24 Ta 72.1(4)
C20 C24 Ta 73.6(5)
C32 C31 C36 112.2(6)
C32 C31 B 124.5(6)
C36 C31 B 123.2(6)
F32 C32 C33 115.0(6)
F32 C32 C31 120.6(6)
C33 C32 C31 124.4(7)
F33 C33 C34 120.0(7)
F33 C33 C32 120.0(6)
C34 C33 C32 120.0(6)
F34 C34 C35 121.9(7)
F34 C34 C33 120.3(6)
C35 C34 C33 117.8(6)
C34 C35 F35 119.5(6)
C34 C35 C36 121.1(6)
F35 C35 C36 119.4(6)
F36 C36 C35 115.1(6)
F36 C36 C31 120.7(6)
C35 C36 C31 124.2(7)
C42 C41 C46 111.8(6)
C42 C41 B 128.8(6)
C46 C41 B 119.3(6)
F42 C42 C43 114.3(6)
F42 C42 C41 120.5(6)
C43 C42 C41 125.2(7)
F43 C43 C42 121.1(7)
F43 C43 C44 119.6(7)
C42 C43 C44 119.3(7)
F44 C44 C43 120.3(7)
F44 C44 C45 119.6(7)
C43 C44 C45 120.1(7)
F45 C45 C44 120.3(7)
F45 C45 C46 121.8(7)
C44 C45 C46 117.9(7)
F46 C46 C45 115.0(6)
F46 C46 C41 119.3(6)
C45 C46 C41 125.6(7)
C41 B C31 108.9(5)
C41 B C4 110.1(5)
C31 B C4 108.4(6)
C41 B C1 105.8(6)
C31 B C1 109.4(5)
C4 B C1 114.2(5)

loop_
_geom_bond_atom_site_label_1
_geom_bond_atom_site_label_2
_geom_bond_distance
Ta C1 2.116(6)
Ta C3 2.124(5)
Ta C12 2.370(7)
Ta C22 2.391(7)
Ta C23 2.411(7)
Ta C13 2.424(8)
Ta C14 2.434(9)
Ta C24 2.444(7)
Ta C11 2.445(7)
Ta C21 2.453(8)
Ta C20 2.456(8)
Ta C10 2.526(7)
F32 C32 1.333(7)
F33 C33 1.357(7)
F34 C34 1.344(7)
F35 C35 1.357(7)
F36 C36 1.362(7)
F42 C42 1.359(8)
F43 C43 1.360(7)
F44 C44 1.362(8)
F45 C45 1.331(8)
F46 C46 1.354(8)
C1 B 1.734(9)
C2 C3 1.520(9)
C3 C4 1.337(9)
C4 C5 1.508(8)
C4 B 1.677(10)
C10 C14 1.373(11)
C10 C11 1.389(10)
C10 C15 1.512(12)
C11 C12 1.402(10)
C12 C13 1.372(12)
C13 C14 1.449(13)
C20 C21 1.406(10)
C20 C24 1.418(10)
C20 C25 1.498(9)
C21 C22 1.395(10)
C22 C23 1.387(10)
C23 C24 1.385(10)
C31 C32 1.388(9)
C31 C36 1.409(8)
C31 B 1.672(10)
C32 C33 1.387(10)
C33 C34 1.386(9)
C34 C35 1.353(9)
C35 C36 1.375(9)
C41 C42 1.392(9)
C41 C46 1.403(9)
C41 B 1.664(10)
C42 C43 1.369(9)
C43 C44 1.372(10)
C44 C45 1.373(10)
C45 C46 1.384(9)

loop_
_geom_torsion_atom_site_label_1
_geom_torsion_atom_site_label_2
_geom_torsion_atom_site_label_3
_geom_torsion_atom_site_label_4
_geom_torsion
C3 Ta C1 B 8.5(4)
C12 Ta C1 B 143.0(4)
C22 Ta C1 B -90.2(5)
C23 Ta C1 B -70.0(4)
C13 Ta C1 B 141.4(5)
C14 Ta C1 B 95.7(5)
C24 Ta C1 B -90.1(4)
C11 Ta C1 B 112.7(4)
C21 Ta C1 B -128.3(4)
C20 Ta C1 B -123.2(4)
C10 Ta C1 B 87.6(4)
C1 Ta C3 C4 0.5(5)
C12 Ta C3 C4 -104.7(5)
C22 Ta C3 C4 135.9(5)
C23 Ta C3 C4 104.8(5)
C13 Ta C3 C4 -139.9(5)
C14 Ta C3 C4 -131.0(5)
C24 Ta C3 C4 81.1(5)
C11 Ta C3 C4 -81.4(5)
C21 Ta C3 C4 135.1(5)
C20 Ta C3 C4 94.0(6)
C10 Ta C3 C4 -98.7(5)
C1 Ta C3 C2 178.1(6)
C12 Ta C3 C2 72.9(8)
C22 Ta C3 C2 -46.5(7)
C23 Ta C3 C2 -77.6(7)
C13 Ta C3 C2 37.7(7)
C14 Ta C3 C2 46.6(7)
C24 Ta C3 C2 -101.3(7)
C11 Ta C3 C2 96.2(7)
C21 Ta C3 C2 -47.3(7)
C20 Ta C3 C2 -88.4(7)
C10 Ta C3 C2 78.9(6)
C2 C3 C4 C5 -4.2(11)
Ta C3 C4 C5 173.6(6)
C2 C3 C4 B 170.7(6)
Ta C3 C4 B -11.5(8)
C1 Ta C10 C14 168.7(6)
C3 Ta C10 C14 -94.8(7)
C12 Ta C10 C14 79.8(7)
C22 Ta C10 C14 -13.2(8)
C23 Ta C10 C14 -51.5(9)
C13 Ta C10 C14 39.0(6)
C24 Ta C10 C14 -100(8)
C11 Ta C10 C14 117.6(9)
C21 Ta C10 C14 28.1(8)
C20 Ta C10 C14 66.9(9)
C1 Ta C10 C11 51.1(5)
C3 Ta C10 C11 147.6(6)
C12 Ta C10 C11 -37.8(5)
C22 Ta C10 C11 -130.8(5)
C23 Ta C10 C11 -169.2(5)
C13 Ta C10 C11 -78.6(6)
C14 Ta C10 C11 -117.6(9)
C24 Ta C10 C11 142(8)
C21 Ta C10 C11 -89.5(6)
C20 Ta C10 C11 -50.7(8)
C1 Ta C10 C15 -72.9(8)
C3 Ta C10 C15 23.6(8)
C12 Ta C10 C15 -161.8(9)
C22 Ta C10 C15 105.2(8)
C23 Ta C10 C15 66.9(10)
C13 Ta C10 C15 157.4(10)
C14 Ta C10 C15 118.4(11)
C24 Ta C10 C15 18(8)
C11 Ta C10 C15 -124.0(10)
C21 Ta C10 C15 146.5(7)
C20 Ta C10 C15 -174.7(6)
C14 C10 C11 C12 2.6(9)
C15 C10 C11 C12 -176.6(8)
Ta C10 C11 C12 63.6(5)
C14 C10 C11 Ta -61.0(6)
C15 C10 C11 Ta 119.8(8)
C1 Ta C11 C10 -129.1(5)
C3 Ta C11 C10 -32.9(6)
C12 Ta C11 C10 115.5(8)
C22 Ta C11 C10 76.4(6)
C23 Ta C11 C10 75(3)
C13 Ta C11 C10 78.2(6)
C14 Ta C11 C10 35.4(5)
C24 Ta C11 C10 -177.3(6)
C21 Ta C11 C10 112.2(5)
C20 Ta C11 C10 151.3(5)
C1 Ta C11 C12 115.4(5)
C3 Ta C11 C12 -148.4(5)
C22 Ta C11 C12 -39.2(7)
C23 Ta C11 C12 -41(3)
C13 Ta C11 C12 -37.3(5)
C14 Ta C11 C12 -80.1(6)
C24 Ta C11 C12 67.1(7)
C21 Ta C11 C12 -3.4(6)
C20 Ta C11 C12 35.7(6)
C10 Ta C11 C12 -115.5(8)
C10 C11 C12 C13 0.9(9)
Ta C11 C12 C13 69.0(6)
C10 C11 C12 Ta -68.0(5)
C1 Ta C12 C13 -177.8(6)
C3 Ta C12 C13 -71.1(7)
C22 Ta C12 C13 39.8(7)
C23 Ta C12 C13 58.9(8)
C14 Ta C12 C13 -39.1(6)
C24 Ta C12 C13 101.7(7)
C11 Ta C12 C13 -114.5(8)
C21 Ta C12 C13 62.6(6)
C20 Ta C12 C13 95.0(6)
C10 Ta C12 C13 -78.3(6)
C1 Ta C12 C11 -63.3(5)
C3 Ta C12 C11 43.3(7)
C22 Ta C12 C11 154.2(5)
C23 Ta C12 C11 173.4(5)
C13 Ta C12 C11 114.5(8)
C14 Ta C12 C11 75.4(6)
C24 Ta C12 C11 -143.8(5)
C21 Ta C12 C11 177.1(5)
C20 Ta C12 C11 -150.6(5)
C10 Ta C12 C11 36.2(5)
C11 C12 C13 C14 -3.8(10)
Ta C12 C13 C14 65.5(6)
C11 C12 C13 Ta -69.3(6)
C1 Ta C13 C12 2.8(8)
C3 Ta C13 C12 129.3(6)
C22 Ta C13 C12 -143.2(6)
C23 Ta C13 C12 -142.4(5)
C14 Ta C13 C12 113.7(8)
C24 Ta C13 C12 -104.1(6)
C11 Ta C13 C12 38.0(5)
C21 Ta C13 C12 -111.5(7)
C20 Ta C13 C12 -88.1(6)
C10 Ta C13 C12 77.7(6)
C1 Ta C13 C14 -110.9(7)
C3 Ta C13 C14 15.6(7)
C12 Ta C13 C14 -113.7(8)
C22 Ta C13 C14 103.1(6)
C23 Ta C13 C14 103.9(6)
C24 Ta C13 C14 142.2(5)
C11 Ta C13 C14 -75.7(6)
C21 Ta C13 C14 134.9(7)
C20 Ta C13 C14 158.2(6)
C10 Ta C13 C14 -36.0(5)
C11 C10 C14 C13 -5.0(10)
C15 C10 C14 C13 174.3(7)
Ta C10 C14 C13 -66.1(6)
C11 C10 C14 Ta 61.2(6)
C15 C10 C14 Ta -119.5(8)
C12 C13 C14 C10 5.5(11)
Ta C13 C14 C10 69.7(7)
C12 C13 C14 Ta -64.2(6)
C1 Ta C14 C10 -15.0(9)
C3 Ta C14 C10 79.5(7)
C12 Ta C14 C10 -77.3(6)
C22 Ta C14 C10 169.1(6)
C23 Ta C14 C10 148.9(6)
C13 Ta C14 C10 -114.7(9)
C24 Ta C14 C10 175.8(5)
C11 Ta C14 C10 -35.8(5)
C21 Ta C14 C10 -157.6(6)
C20 Ta C14 C10 -142.5(6)
C1 Ta C14 C13 99.6(7)
C3 Ta C14 C13 -165.8(7)
C12 Ta C14 C13 37.4(5)
C22 Ta C14 C13 -76.2(6)
C23 Ta C14 C13 -96.4(6)
C24 Ta C14 C13 -69.5(8)
C11 Ta C14 C13 78.9(6)
C21 Ta C14 C13 -42.9(6)
C20 Ta C14 C13 -27.8(7)
C10 Ta C14 C13 114.7(9)
C1 Ta C20 C21 -171.8(5)
C3 Ta C20 C21 89.5(6)
C12 Ta C20 C21 -76.8(5)
C22 Ta C20 C21 35.9(5)
C23 Ta C20 C21 76.7(5)
C13 Ta C20 C21 -43.5(6)
C14 Ta C20 C21 -28.0(6)
C24 Ta C20 C21 112.9(7)
C11 Ta C20 C21 -95.8(5)
C10 Ta C20 C21 -66.2(7)
C1 Ta C20 C24 75.3(5)
C3 Ta C20 C24 -23.3(7)
C12 Ta C20 C24 170.3(5)
C22 Ta C20 C24 -76.9(5)
C23 Ta C20 C24 -36.2(5)
C13 Ta C20 C24 -156.4(5)
C14 Ta C20 C24 -140.8(5)
C11 Ta C20 C24 151.3(5)
C21 Ta C20 C24 -112.9(7)
C10 Ta C20 C24 -179.1(6)
C1 Ta C20 C25 -49.2(6)
C3 Ta C20 C25 -147.9(6)
C12 Ta C20 C25 45.7(7)
C22 Ta C20 C25 158.5(8)
C23 Ta C20 C25 -160.7(7)
C13 Ta C20 C25 79.1(7)
C14 Ta C20 C25 94.6(7)
C24 Ta C20 C25 -124.6(9)
C11 Ta C20 C25 26.7(7)
C21 Ta C20 C25 122.6(9)
C10 Ta C20 C25 56.3(9)
C24 C20 C21 C22 3.8(9)
C25 C20 C21 C22 177.3(7)
Ta C20 C21 C22 -62.3(6)
C24 C20 C21 Ta 66.0(5)
C25 C20 C21 Ta -120.4(8)
C1 Ta C21 C22 127.2(5)
C3 Ta C21 C22 1.4(6)
C12 Ta C21 C22 -139.0(5)
C23 Ta C21 C22 38.2(5)
C13 Ta C21 C22 -108.2(6)
C14 Ta C21 C22 -84.2(5)
C24 Ta C21 C22 79.0(5)
C11 Ta C21 C22 -137.1(5)
C20 Ta C21 C22 117.8(7)
C10 Ta C21 C22 -98.8(5)
C1 Ta C21 C20 9.4(6)
C3 Ta C21 C20 -116.3(5)
C12 Ta C21 C20 103.3(5)
C22 Ta C21 C20 -117.8(7)
C23 Ta C21 C20 -79.5(5)
C13 Ta C21 C20 134.0(6)
C14 Ta C21 C20 158.1(5)
C24 Ta C21 C20 -38.7(5)
C11 Ta C21 C20 105.2(5)
C10 Ta C21 C20 143.4(5)
C20 C21 C22 C23 -3.7(9)
Ta C21 C22 C23 -67.7(5)
C20 C21 C22 Ta 63.9(6)
C1 Ta C22 C23 36.9(6)
C3 Ta C22 C23 -65.3(5)
C12 Ta C22 C23 158.2(5)
C13 Ta C22 C23 178.8(5)
C14 Ta C22 C23 -147.4(5)
C24 Ta C22 C23 36.8(4)
C11 Ta C22 C23 -179.7(5)
C21 Ta C22 C23 113.6(7)
C20 Ta C22 C23 77.8(5)
C10 Ta C22 C23 -140.5(5)
C1 Ta C22 C21 -76.7(5)
C3 Ta C22 C21 -178.8(5)
C12 Ta C22 C21 44.6(5)
C23 Ta C22 C21 -113.6(7)
C13 Ta C22 C21 65.3(5)
C14 Ta C22 C21 99.0(5)
C24 Ta C22 C21 -76.7(5)
C11 Ta C22 C21 66.8(6)
C20 Ta C22 C21 -35.8(4)
C10 Ta C22 C21 106.0(5)
C21 C22 C23 C24 2.2(9)
Ta C22 C23 C24 -66.7(5)
C21 C22 C23 Ta 68.8(6)
C1 Ta C23 C24 -38.2(5)
C3 Ta C23 C24 -133.5(5)
C12 Ta C23 C24 81.9(7)
C22 Ta C23 C24 115.5(7)
C13 Ta C23 C24 114.1(6)
C14 Ta C23 C24 154.1(5)
C11 Ta C23 C24 117(2)
C21 Ta C23 C24 77.4(5)
C20 Ta C23 C24 36.7(4)
C10 Ta C23 C24 -176.9(5)
C1 Ta C23 C22 -153.7(4)
C3 Ta C23 C22 111.1(5)
C12 Ta C23 C22 -33.6(7)
C13 Ta C23 C22 -1.3(6)
C14 Ta C23 C22 38.7(6)
C24 Ta C23 C22 -115.5(7)
C11 Ta C23 C22 2(3)
C21 Ta C23 C22 -38.1(4)
C20 Ta C23 C22 -78.7(5)
C10 Ta C23 C22 67.6(7)
C22 C23 C24 C20 0.2(9)
Ta C23 C24 C20 -64.9(6)
C22 C23 C24 Ta 65.1(5)
C21 C20 C24 C23 -2.4(9)
C25 C20 C24 C23 -175.8(7)
Ta C20 C24 C23 64.0(6)
C21 C20 C24 Ta -66.4(6)
C25 C20 C24 Ta 120.2(8)
C1 Ta C24 C23 142.7(5)
C3 Ta C24 C23 45.8(5)
C12 Ta C24 C23 -128.8(5)
C22 Ta C24 C23 -37.3(4)
C13 Ta C24 C23 -87.0(6)
C14 Ta C24 C23 -45.5(8)
C11 Ta C24 C23 -168.9(5)
C21 Ta C24 C23 -78.4(5)
C20 Ta C24 C23 -116.7(7)
C10 Ta C24 C23 51(8)
C1 Ta C24 C20 -100.6(5)
C3 Ta C24 C20 162.5(5)
C12 Ta C24 C20 -12.1(6)
C22 Ta C24 C20 79.4(5)
C23 Ta C24 C20 116.7(7)
C13 Ta C24 C20 29.7(7)
C14 Ta C24 C20 71.2(8)
C11 Ta C24 C20 -52.2(7)
C21 Ta C24 C20 38.3(5)
C10 Ta C24 C20 168(8)
C36 C31 C32 F32 -174.7(6)
B C31 C32 F32 6.8(10)
C36 C31 C32 C33 4.6(9)
B C31 C32 C33 -174.0(7)
F32 C32 C33 F33 -3.4(9)
C31 C32 C33 F33 177.4(6)
F32 C32 C33 C34 175.8(5)
C31 C32 C33 C34 -3.4(10)
F33 C33 C34 F34 -0.5(9)
C32 C33 C34 F34 -179.7(6)
F33 C33 C34 C35 177.7(6)
C32 C33 C34 C35 -1.5(10)
F34 C34 C35 F35 0.6(10)
C33 C34 C35 F35 -177.6(6)
F34 C34 C35 C36 -177.0(6)
C33 C34 C35 C36 4.8(10)
C34 C35 C36 F36 178.2(6)
F35 C35 C36 F36 0.6(10)
C34 C35 C36 C31 -3.6(11)
F35 C35 C36 C31 178.9(6)
C32 C31 C36 F36 177.0(6)
B C31 C36 F36 -4.4(10)
C32 C31 C36 C35 -1.1(10)
B C31 C36 C35 177.5(7)
C46 C41 C42 F42 179.3(6)
B C41 C42 F42 -4.1(11)
C46 C41 C42 C43 -2.5(10)
B C41 C42 C43 174.0(7)
F42 C42 C43 F43 -1.9(10)
C41 C42 C43 F43 179.9(6)
F42 C42 C43 C44 178.9(6)
C41 C42 C43 C44 0.7(11)
F43 C43 C44 F44 0.7(10)
C42 C43 C44 F44 179.9(6)
F43 C43 C44 C45 -177.0(6)
C42 C43 C44 C45 2.2(11)
F44 C44 C45 F45 -1.5(10)
C43 C44 C45 F45 176.2(6)
F44 C44 C45 C46 179.4(6)
C43 C44 C45 C46 -2.9(10)
F45 C45 C46 F46 -0.6(9)
C44 C45 C46 F46 178.5(6)
F45 C45 C46 C41 -178.3(6)
C44 C45 C46 C41 0.9(11)
C42 C41 C46 F46 -175.8(6)
B C41 C46 F46 7.3(9)
C42 C41 C46 C45 1.7(10)
B C41 C46 C45 -175.2(6)
C42 C41 B C31 125.2(7)
C46 C41 B C31 -58.5(8)
C42 C41 B C4 6.5(9)
C46 C41 B C4 -177.2(6)
C42 C41 B C1 -117.3(7)
C46 C41 B C1 59.0(7)
C32 C31 B C41 155.2(6)
C36 C31 B C41 -23.2(8)
C32 C31 B C4 -85.1(7)
C36 C31 B C4 96.5(7)
C32 C31 B C1 40.0(9)
C36 C31 B C1 -138.4(6)
C3 C4 B C41 -98.3(7)
C5 C4 B C41 76.9(7)
C3 C4 B C31 142.7(7)
C5 C4 B C31 -42.1(8)
C3 C4 B C1 20.5(10)
C5 C4 B C1 -164.3(6)
Ta C1 B C41 106.2(5)
Ta C1 B C31 -136.7(5)
Ta C1 B C4 -15.0(6)
